data_1546179
loop_
_publ_author_name
'Robertson, Craig. C.'
'Wright, James S.'
'Carrington, Elliot J.'
'Perutz, Robin N.'
'Hunter, Christopher A.'
'Brammer, Lee'

_publ_section_title
;
 Hydrogen bonding vs. halogen bonding: the solvent decides
;
_journal_name_full 'Chem. Sci.'
_journal_paper_doi 10.1039/C7SC01801K
_journal_year 2017
_chemical_formula_moiety 'C6 H5 F1 O2, C12 H12 N2'
_chemical_formula_sum 'C18 H17 F N2 O2'
_chemical_formula_weight 312.33
_chemical_name_systematic '1,2(bis-4-pyridyl)ethane fluorohydroquinone co-crystal'
_space_group_crystal_system triclinic
_space_group_IT_number 2
_space_group_name_Hall '-P 1'
_space_group_name_H-M_alt 'P -1'
_symmetry_space_group_name_Hall '-P 1'
_symmetry_space_group_name_H-M 'P -1'
_atom_sites_solution_hydrogens geom
_atom_sites_solution_primary direct
_audit_creation_date 2016-05-03
_audit_creation_method
;
Olex2 1.2
(compiled 2016.02.19 svn.r3266 for OlexSys, GUI svn.r5155)
;
_audit_update_record
;
2016-05-09 deposited with the CCDC.
2017-05-19 downloaded from the CCDC.
;
_cell_angle_alpha 95.669(10)
_cell_angle_beta 91.769(11)
_cell_angle_gamma 107.117(13)
_cell_formula_units_Z 2
_cell_length_a 7.1689(13)
_cell_length_b 9.2830(15)
_cell_length_c 11.8655(16)
_cell_measurement_reflns_used 2033
_cell_measurement_temperature 100
_cell_measurement_theta_max 66.954
_cell_measurement_theta_min 3.751
_cell_volume 749.5(2)
_computing_cell_refinement 'SAINT v8.34A (Bruker, 2013)'
_computing_data_reduction 'SAINT v8.34A (Bruker, 2013)'
_computing_molecular_graphics 'Olex2 (Dolomanov et al., 2009)'
_computing_publication_material 'Olex2 (Dolomanov et al., 2009)'
_computing_structure_refinement 'XL (Sheldrick, 2008)'
_computing_structure_solution 'XS (Sheldrick, 2008)'
_diffrn_ambient_temperature 100.0
_diffrn_measured_fraction_theta_full 0.937
_diffrn_measured_fraction_theta_max 0.937
_diffrn_measurement_device_type 'Bruker APEX-II CCD'
_diffrn_measurement_method '\f and \w scans'
_diffrn_radiation_type CuK\a
_diffrn_radiation_wavelength 1.54178
_diffrn_reflns_av_R_equivalents 0.0690
_diffrn_reflns_av_unetI/netI 0.0835
_diffrn_reflns_Laue_measured_fraction_full 0.937
_diffrn_reflns_Laue_measured_fraction_max 0.937
_diffrn_reflns_limit_h_max 8
_diffrn_reflns_limit_h_min -8
_diffrn_reflns_limit_k_max 10
_diffrn_reflns_limit_k_min -11
_diffrn_reflns_limit_l_max 14
_diffrn_reflns_limit_l_min -14
_diffrn_reflns_number 7125
_diffrn_reflns_point_group_measured_fraction_full 0.937
_diffrn_reflns_point_group_measured_fraction_max 0.937
_diffrn_reflns_theta_full 66.961
_diffrn_reflns_theta_max 66.961
_diffrn_reflns_theta_min 3.751
_diffrn_standards_number 0
_exptl_absorpt_coefficient_mu 0.822
_exptl_absorpt_correction_T_max 0.7528
_exptl_absorpt_correction_T_min 0.5721
_exptl_absorpt_correction_type multi-scan
_exptl_absorpt_process_details
;
SADABS-2014/4 (Bruker,2014/4) was used for absorption correction.
wR2(int) was 0.1080 before and 0.0716 after correction.
The Ratio of minimum to maximum transmission is 0.7600.
The \l/2 correction factor is Not present.
;
_exptl_crystal_colour colourless
_exptl_crystal_colour_primary colourless
_exptl_crystal_density_diffrn 1.384
_exptl_crystal_description block
_exptl_crystal_F_000 328
_exptl_crystal_recrystallization_method 'co-crystallisation from solvent'
_exptl_crystal_size_max 0.14
_exptl_crystal_size_mid 0.12
_exptl_crystal_size_min 0.02
_refine_diff_density_max 0.621
_refine_diff_density_min -0.279
_refine_diff_density_rms 0.069
_refine_ls_extinction_method none
_refine_ls_goodness_of_fit_ref 1.019
_refine_ls_hydrogen_treatment constr
_refine_ls_matrix_type full
_refine_ls_number_parameters 220
_refine_ls_number_reflns 2511
_refine_ls_number_restraints 0
_refine_ls_restrained_S_all 1.019
_refine_ls_R_factor_all 0.1014
_refine_ls_R_factor_gt 0.0701
_refine_ls_shift/su_max 0.000
_refine_ls_shift/su_mean 0.000
_refine_ls_structure_factor_coef Fsqd
_refine_ls_weighting_details 'w=1/[\s^2^(Fo^2^)+(0.1333P)^2^] where P=(Fo^2^+2Fc^2^)/3'
_refine_ls_weighting_scheme calc
_refine_ls_wR_factor_gt 0.1822
_refine_ls_wR_factor_ref 0.2093
_reflns_Friedel_coverage 0.000
_reflns_number_gt 1728
_reflns_number_total 2511
_reflns_threshold_expression 'I > 2\s(I)'
_cod_data_source_file c7sc01801k2.cif
_cod_data_source_block ilb2814_0m
_cod_database_code 1546179
_shelx_space_group_comment
;
The symmetry employed for this shelxl refinement is uniquely defined
by the following loop, which should always be used as a source of
symmetry information in preference to the above space-group names.
They are only intended as comments.
;
_olex2_refinement_description
;
1. Fixed Uiso
 At 1.2 times of:
  All C(H) groups, All C(H,H) groups
 At 1.5 times of:
  All O(H) groups
2. Others
 Sof(F1B)=Sof(H14)=1-FVAR(1)
 Sof(F1A)=Sof(H18)=FVAR(1)
3.a Secondary CH2 refined with riding coordinates:
 C6(H6A,H6B), C7(H7A,H7B)
3.b Aromatic/amide H refined with riding coordinates:
 C14(H14), C16(H16), C18(H18), C1(H1), C2(H2), C4(H4), C5(H5), C9(H9),
 C10(H10), C11(H11), C12(H12), C15(H15)
3.c Idealised tetrahedral OH refined as rotating group:
 O1(H1A), O2(H2A)
;
_shelx_shelxl_version_number 2014/7
_olex2_date_sample_data_collection 2014-12-09
_olex2_date_sample_submission 2014-12-09
_olex2_submission_original_sample_id '1,2(bis-4-pyridyl)ethane fluorohydroquinone cocrx'
_olex2_submission_special_instructions 'No special instructions were received'

loop_
_space_group_symop_operation_xyz
'x, y, z'
'-x, -y, -z'

loop_
_atom_site_label
_atom_site_type_symbol
_atom_site_fract_x
_atom_site_fract_y
_atom_site_fract_z
_atom_site_U_iso_or_equiv
_atom_site_adp_type
_atom_site_occupancy
_atom_site_site_symmetry_order
_atom_site_calc_flag
_atom_site_refinement_flags_posn
_atom_site_refinement_flags_occupancy
_atom_site_disorder_assembly
_atom_site_disorder_group
F1A F -0.5522(6) 0.3522(4) 0.2901(3) 0.0449(11) Uani 0.512(6) 1 d . P A 1
F1B F -0.5174(6) 1.0822(5) 0.2230(3) 0.0483(13) Uani 0.488(6) 1 d . P A 2
O1 O -0.6133(4) 0.6421(3) 0.32771(17) 0.0443(6) Uani 1 1 d . . . .
H1A H -0.6515 0.5811 0.2686 0.066 Uiso 1 1 calc GR . . .
O2 O -0.1618(4) 1.0464(3) 0.13594(17) 0.0425(6) Uani 1 1 d . . . .
H2A H -0.1835 1.0579 0.2049 0.064 Uiso 1 1 calc GR . . .
C13 C -0.5609(5) 0.5700(4) 0.4100(2) 0.0353(7) Uani 1 1 d . . . .
C14 C -0.5262(4) 0.4292(3) 0.3917(2) 0.0362(7) Uani 1 1 d . . . .
H14 H -0.5451 0.3785 0.3168 0.043 Uiso 0.488(6) 1 calc R P A 2
C16 C -0.3308(5) 0.9825(3) -0.0451(2) 0.0377(7) Uani 1 1 d . . . .
H16 H -0.2158 0.9702 -0.0771 0.045 Uiso 1 1 calc R . . .
C17 C -0.3308(5) 1.0237(3) 0.0713(2) 0.0371(7) Uani 1 1 d . . . .
C18 C -0.5016(5) 1.0402(3) 0.1134(2) 0.0383(7) Uani 1 1 d . . . .
H18 H -0.5038 1.0683 0.1925 0.046 Uiso 0.512(6) 1 calc R P A 1
N1 N 0.1611(4) 0.8891(3) 0.63797(19) 0.0370(6) Uani 1 1 d . . . .
N2 N -0.2875(4) 0.4928(3) -0.11696(19) 0.0347(6) Uani 1 1 d . . . .
C1 C 0.2470(5) 0.9829(3) 0.5627(2) 0.0366(7) Uani 1 1 d . . . .
H1 H 0.3380 1.0778 0.5907 0.044 Uiso 1 1 calc R . . .
C2 C 0.2096(5) 0.9484(4) 0.4469(2) 0.0359(7) Uani 1 1 d . . . .
H2 H 0.2763 1.0178 0.3972 0.043 Uiso 1 1 calc R . . .
C3 C 0.0737(4) 0.8114(3) 0.4029(2) 0.0331(7) Uani 1 1 d . . . .
C4 C -0.0148(5) 0.7149(4) 0.4802(2) 0.0366(7) Uani 1 1 d . . . .
H4 H -0.1079 0.6200 0.4546 0.044 Uiso 1 1 calc R . . .
C5 C 0.0325(5) 0.7571(4) 0.5951(2) 0.0371(7) Uani 1 1 d . . . .
H5 H -0.0296 0.6884 0.6465 0.044 Uiso 1 1 calc R . . .
C6 C 0.0284(5) 0.7773(3) 0.2758(2) 0.0337(7) Uani 1 1 d . . . .
H6A H -0.0231 0.8566 0.2490 0.040 Uiso 1 1 calc R . . .
H6B H 0.1516 0.7827 0.2386 0.040 Uiso 1 1 calc R . . .
C7 C -0.1178(5) 0.6236(4) 0.2391(2) 0.0381(7) Uani 1 1 d . . . .
H7A H -0.0650 0.5451 0.2662 0.046 Uiso 1 1 calc R . . .
H7B H -0.2395 0.6185 0.2779 0.046 Uiso 1 1 calc R . . .
C8 C -0.1706(4) 0.5833(3) 0.1133(2) 0.0338(7) Uani 1 1 d . . . .
C9 C -0.1291(5) 0.6860(4) 0.0342(2) 0.0376(7) Uani 1 1 d . . . .
H9 H -0.0610 0.7896 0.0573 0.045 Uiso 1 1 calc R . . .
C10 C -0.1873(5) 0.6371(4) -0.0789(2) 0.0374(7) Uani 1 1 d . . . .
H10 H -0.1548 0.7090 -0.1323 0.045 Uiso 1 1 calc R . . .
C11 C -0.3282(5) 0.3951(3) -0.0405(2) 0.0374(7) Uani 1 1 d . . . .
H11 H -0.3988 0.2926 -0.0657 0.045 Uiso 1 1 calc R . . .
C12 C -0.2738(5) 0.4338(4) 0.0733(2) 0.0377(7) Uani 1 1 d . . . .
H12 H -0.3065 0.3589 0.1244 0.045 Uiso 1 1 calc R . . .
C15 C -0.4656(5) 0.3608(3) 0.4781(2) 0.0360(7) Uani 1 1 d . . . .
H15 H -0.4417 0.2658 0.4614 0.043 Uiso 1 1 calc R . . .

loop_
_atom_site_aniso_label
_atom_site_aniso_U_11
_atom_site_aniso_U_22
_atom_site_aniso_U_33
_atom_site_aniso_U_23
_atom_site_aniso_U_13
_atom_site_aniso_U_12
F1A 0.068(3) 0.046(2) 0.0200(16) -0.0071(13) -0.0035(15) 0.0196(18)
F1B 0.058(2) 0.061(3) 0.0211(18) -0.0069(15) 0.0012(15) 0.0150(19)
O1 0.0647(15) 0.0466(13) 0.0215(10) -0.0067(9) -0.0055(10) 0.0208(11)
O2 0.0578(14) 0.0457(13) 0.0200(9) -0.0027(9) -0.0023(9) 0.0116(10)
C13 0.0425(16) 0.0369(15) 0.0226(14) -0.0019(11) 0.0005(11) 0.0075(12)
C14 0.0433(17) 0.0369(16) 0.0231(13) -0.0090(11) -0.0023(12) 0.0081(13)
C16 0.0569(19) 0.0320(15) 0.0220(13) -0.0019(11) 0.0020(12) 0.0116(13)
C17 0.0547(18) 0.0291(15) 0.0234(14) 0.0006(11) -0.0024(12) 0.0076(13)
C18 0.061(2) 0.0296(15) 0.0199(13) -0.0026(11) 0.0028(13) 0.0086(13)
N1 0.0461(14) 0.0417(14) 0.0217(11) -0.0047(10) -0.0055(10) 0.0143(11)
N2 0.0438(14) 0.0378(14) 0.0223(11) -0.0037(10) -0.0043(10) 0.0149(11)
C1 0.0439(17) 0.0353(15) 0.0278(14) -0.0034(12) -0.0022(12) 0.0106(13)
C2 0.0439(17) 0.0357(15) 0.0264(14) 0.0004(11) 0.0011(12) 0.0106(13)
C3 0.0440(16) 0.0370(16) 0.0197(13) -0.0010(11) -0.0029(11) 0.0160(13)
C4 0.0436(17) 0.0377(16) 0.0259(14) -0.0013(11) -0.0043(12) 0.0103(13)
C5 0.0445(17) 0.0410(17) 0.0240(14) 0.0006(12) -0.0018(12) 0.0116(13)
C6 0.0452(17) 0.0357(15) 0.0187(13) -0.0016(11) -0.0030(11) 0.0116(13)
C7 0.0517(18) 0.0376(16) 0.0204(14) -0.0027(11) -0.0044(12) 0.0087(14)
C8 0.0392(16) 0.0393(16) 0.0214(13) -0.0042(11) -0.0001(11) 0.0119(13)
C9 0.0487(17) 0.0360(16) 0.0248(14) -0.0030(12) -0.0052(12) 0.0103(13)
C10 0.0514(18) 0.0382(16) 0.0212(13) 0.0010(11) -0.0019(12) 0.0122(13)
C11 0.0497(17) 0.0327(15) 0.0273(14) -0.0059(11) -0.0045(12) 0.0121(13)
C12 0.0535(18) 0.0356(16) 0.0231(14) 0.0012(11) 0.0004(12) 0.0128(14)
C15 0.0429(16) 0.0356(16) 0.0267(14) -0.0068(12) 0.0000(12) 0.0109(13)

loop_
_atom_type_symbol
_atom_type_description
_atom_type_scat_dispersion_real
_atom_type_scat_dispersion_imag
_atom_type_scat_source
C C 0.0181 0.0091 'International Tables Vol C Tables 4.2.6.8 and 6.1.1.4'
H H 0.0000 0.0000 'International Tables Vol C Tables 4.2.6.8 and 6.1.1.4'
F F 0.0727 0.0534 'International Tables Vol C Tables 4.2.6.8 and 6.1.1.4'
N N 0.0311 0.0180 'International Tables Vol C Tables 4.2.6.8 and 6.1.1.4'
O O 0.0492 0.0322 'International Tables Vol C Tables 4.2.6.8 and 6.1.1.4'

loop_
_geom_angle_atom_site_label_1
_geom_angle_atom_site_label_2
_geom_angle_atom_site_label_3
_geom_angle
_geom_angle_site_symmetry_1
_geom_angle_site_symmetry_3
O1 C13 C14 124.3(3) . .
O1 C13 C15 119.0(3) . 2_466
C15 C13 C14 116.7(3) 2_466 .
F1A C14 C13 121.7(3) . .
F1A C14 C15 115.7(3) . .
C15 C14 C13 122.6(3) . .
C18 C16 C17 119.7(3) 2_475 .
O2 C17 C16 118.0(3) . .
O2 C17 C18 124.2(3) . .
C18 C17 C16 117.8(3) . .
F1B C18 C16 114.5(3) . 2_475
F1B C18 C17 123.0(3) . .
C16 C18 C17 122.5(3) 2_475 .
C5 N1 C1 116.5(2) . .
C11 N2 C10 116.8(2) . .
N1 C1 C2 123.3(3) . .
C1 C2 C3 119.9(3) . .
C2 C3 C6 119.4(3) . .
C4 C3 C2 116.8(3) . .
C4 C3 C6 123.8(3) . .
C3 C4 C5 119.8(3) . .
N1 C5 C4 123.7(3) . .
C7 C6 C3 114.1(3) . .
C8 C7 C6 116.7(3) . .
C9 C8 C7 124.4(3) . .
C9 C8 C12 116.9(3) . .
C12 C8 C7 118.7(3) . .
C8 C9 C10 119.6(3) . .
N2 C10 C9 123.2(3) . .
N2 C11 C12 123.7(3) . .
C11 C12 C8 119.8(3) . .
C14 C15 C13 120.7(3) . 2_466

loop_
_geom_bond_atom_site_label_1
_geom_bond_atom_site_label_2
_geom_bond_distance
_geom_bond_site_symmetry_2
F1A C14 1.318(4) .
F1B C18 1.338(4) .
O1 C13 1.341(4) .
O2 C17 1.364(4) .
C13 C14 1.399(4) .
C13 C15 1.398(4) 2_466
C14 C15 1.381(4) .
C16 C17 1.396(4) .
C16 C18 1.379(5) 2_475
C17 C18 1.381(5) .
C18 C16 1.379(5) 2_475
N1 C1 1.344(4) .
N1 C5 1.340(4) .
N2 C10 1.344(4) .
N2 C11 1.324(4) .
C1 C2 1.379(4) .
C2 C3 1.396(4) .
C3 C4 1.383(4) .
C3 C6 1.515(3) .
C4 C5 1.384(4) .
C6 C7 1.514(4) .
C7 C8 1.511(4) .
C8 C9 1.380(4) .
C8 C12 1.393(4) .
C9 C10 1.384(4) .
C11 C12 1.376(4) .
C15 C13 1.398(4) 2_466
